data_7125227
loop_
_publ_author_name
'Bertermann, R\"udiger'
'Braunschweig, Holger'
'Celik, Mehmet Ali'
'Dellermann, Theresa'
'Kelch, Hauke'

_publ_section_title
;
 Cyclisation of biscarbenoids - a novel mode of cyclobutadiene
 stabilisation.
;
_journal_issue 90
_journal_name_full 'Chemical communications (Cambridge, England)'
_journal_page_first 13249
_journal_page_last 13252
_journal_paper_doi 10.1039/c6cc07741b
_journal_volume 52
_journal_year 2016
_chemical_formula_moiety 'C26 H46 Cl2 N4 Sn'
_chemical_formula_sum 'C26 H46 Cl2 N4 Sn'
_chemical_formula_weight 604.26
_chemical_properties_physical ', Air-sensitive,Moisture-sensitive'
_space_group_crystal_system monoclinic
_space_group_IT_number 9
_space_group_name_Hall 'C -2yc'
_space_group_name_H-M_alt 'C 1 c 1'
_atom_sites_solution_hydrogens geom
_atom_sites_solution_primary iterative
_atom_sites_solution_secondary difmap
_audit_creation_method SHELXL-2014/7
_audit_update_record
;
2016-08-22 deposited with the CCDC.
2016-10-18 downloaded from the CCDC.
;
_cell_angle_alpha 90
_cell_angle_beta 106.679(18)
_cell_angle_gamma 90
_cell_formula_units_Z 4
_cell_length_a 10.291(3)
_cell_length_b 21.844(7)
_cell_length_c 12.742(5)
_cell_measurement_reflns_used 9960
_cell_measurement_temperature 296(2)
_cell_measurement_theta_max 26.74
_cell_measurement_theta_min 2.27
_cell_volume 2743.8(16)
_computing_cell_refinement 'Saint+ ver. V8.34A (Bruker AXS)'
_computing_data_collection 'APEX2 ver. 2014.9 (Bruker AXS)'
_computing_data_reduction 'Saint+ ver. V8.34A (Bruker AXS)'
_computing_molecular_graphics 'ShelXLe (Huebschle et all, 2011)'
_computing_publication_material 'SHELXL-2014/7 (Sheldrick, 2014)'
_computing_structure_refinement 'SHELXL-2014/7 (Sheldrick, 2014)'
_computing_structure_solution 'SHELXT (Sheldrick, 2014)'
_diffrn_ambient_temperature 296(2)
_diffrn_detector 'CCD area detector (Apex2)'
_diffrn_detector_area_resol_mean 8.333
_diffrn_measured_fraction_theta_full 1.000
_diffrn_measured_fraction_theta_max 1.000
_diffrn_measurement_device_type 'Bruker X8-APEX II'
_diffrn_measurement_method '\f and \w scans'
_diffrn_radiation_monochromator 'multi-layer mirror'
_diffrn_radiation_type MoK\a
_diffrn_radiation_wavelength 0.71073
_diffrn_reflns_av_R_equivalents 0.0328
_diffrn_reflns_av_unetI/netI 0.0260
_diffrn_reflns_Laue_measured_fraction_full 1.000
_diffrn_reflns_Laue_measured_fraction_max 1.000
_diffrn_reflns_limit_h_max 12
_diffrn_reflns_limit_h_min -12
_diffrn_reflns_limit_k_max 27
_diffrn_reflns_limit_k_min -27
_diffrn_reflns_limit_l_max 15
_diffrn_reflns_limit_l_min -15
_diffrn_reflns_number 25351
_diffrn_reflns_point_group_measured_fraction_full 0.999
_diffrn_reflns_point_group_measured_fraction_max 0.999
_diffrn_reflns_theta_full 26.000
_diffrn_reflns_theta_max 26.371
_diffrn_reflns_theta_min 1.865
_diffrn_source 'rotating-anode (Nonius FR-591)'
_exptl_absorpt_coefficient_mu 1.148
_exptl_absorpt_correction_T_max 0.7454
_exptl_absorpt_correction_T_min 0.6568
_exptl_absorpt_correction_type multi-scan
_exptl_absorpt_process_details 'SadAbs 2014/4 (Bruker AXS)'
_exptl_crystal_colour colourless
_exptl_crystal_density_diffrn 1.463
_exptl_crystal_description block
_exptl_crystal_F_000 1256
_exptl_crystal_recrystallization_method 'Re-crystallisation from solvent'
_exptl_crystal_size_max 0.23
_exptl_crystal_size_mid 0.16
_exptl_crystal_size_min 0.10
_refine_diff_density_max 0.332
_refine_diff_density_min -0.234
_refine_diff_density_rms 0.042
_refine_ls_abs_structure_details
;
 Flack x determined using 2745 quotients [(I+)-(I-)]/[(I+)+(I-)]
 (Parsons, Flack and Wagner, Acta Cryst. B69 (2013) 249-259).
;
_refine_ls_abs_structure_Flack 0.000(5)
_refine_ls_extinction_method none
_refine_ls_goodness_of_fit_ref 1.045
_refine_ls_hydrogen_treatment constr
_refine_ls_matrix_type full
_refine_ls_number_parameters 300
_refine_ls_number_reflns 5604
_refine_ls_number_restraints 2
_refine_ls_restrained_S_all 1.044
_refine_ls_R_factor_all 0.0137
_refine_ls_R_factor_gt 0.0135
_refine_ls_shift/su_max 0.004
_refine_ls_shift/su_mean 0.000
_refine_ls_structure_factor_coef Fsqd
_refine_ls_weighting_details 'w=1/[\s^2^(Fo^2^)+(0.0135P)^2^+0.4690P] where P=(Fo^2^+2Fc^2^)/3'
_refine_ls_weighting_scheme calc
_refine_ls_wR_factor_gt 0.0344
_refine_ls_wR_factor_ref 0.0346
_reflns_Friedel_coverage 0.994
_reflns_Friedel_fraction_full 0.998
_reflns_Friedel_fraction_max 0.998
_reflns_number_gt 5551
_reflns_number_total 5604
_reflns_threshold_expression 'I > 2\s(I)'
_cod_data_source_file c6cc07741b2.cif
_cod_data_source_block 2
_cod_original_cell_volume 2743.9(16)
_cod_original_sg_symbol_H-M 'C c'
_cod_database_code 7125227
_shelx_shelxl_version_number 2014/7
_shelx_space_group_comment
;
The symmetry employed for this shelxl refinement is uniquely defined
by the following loop, which should always be used as a source of
symmetry information in preference to the above space-group names.
They are only intended as comments.
;
_shelx_estimated_absorpt_t_min 0.778
_shelx_estimated_absorpt_t_max 0.894

loop_
_space_group_symop_operation_xyz
'x, y, z'
'x, -y, z+1/2'
'x+1/2, y+1/2, z'
'x+1/2, -y+1/2, z+1/2'

loop_
_atom_site_label
_atom_site_type_symbol
_atom_site_fract_x
_atom_site_fract_y
_atom_site_fract_z
_atom_site_U_iso_or_equiv
_atom_site_adp_type
_atom_site_occupancy
_atom_site_site_symmetry_order
_atom_site_calc_flag
_atom_site_refinement_flags_posn
_atom_site_refinement_flags_adp
Sn1 Sn 0.37878(2) 0.57654(2) 0.50647(2) 0.00961(4) Uani 1 1 d . .
Cl1 Cl 0.25175(6) 0.67680(2) 0.53089(5) 0.01303(11) Uani 1 1 d . .
N1 N 0.68906(19) 0.60069(9) 0.55077(16) 0.0115(4) Uani 1 1 d . .
C1 C 0.5636(2) 0.63502(9) 0.53182(18) 0.0101(4) Uani 1 1 d . .
Cl2 Cl 0.49612(6) 0.47938(2) 0.46779(5) 0.01550(12) Uani 1 1 d . .
N2 N 0.57924(19) 0.70492(8) 0.70286(15) 0.0103(4) Uani 1 1 d . .
C2 C 0.5670(2) 0.69483(9) 0.59926(18) 0.0097(4) Uani 1 1 d . .
C4 C 0.5419(2) 0.68130(10) 0.43793(19) 0.0108(4) Uani 1 1 d . .
N4 N 0.5160(2) 0.67108(8) 0.33236(16) 0.0126(4) Uani 1 1 d . .
C3 C 0.5552(2) 0.73251(10) 0.50724(18) 0.0111(4) Uani 1 1 d . .
N3 N 0.5482(2) 0.79653(9) 0.49662(16) 0.0121(4) Uani 1 1 d . .
C5 C 0.7264(2) 0.56602(10) 0.65357(19) 0.0128(5) Uani 1 1 d . .
H01G H 0.6480 0.5437 0.6609 0.015 Uiso 1 1 calc R U
H01H H 0.7552 0.5941 0.7149 0.015 Uiso 1 1 calc R U
C6 C 0.8407(2) 0.52129(11) 0.6559(2) 0.0166(5) Uani 1 1 d . .
H00V H 0.8666 0.5000 0.7257 0.020 Uiso 1 1 calc R U
H00W H 0.8090 0.4910 0.5985 0.020 Uiso 1 1 calc R U
C9 C 0.8059(2) 0.63596(10) 0.5394(2) 0.0153(5) Uani 1 1 d . .
H016 H 0.8365 0.6638 0.6009 0.018 Uiso 1 1 calc R U
H017 H 0.7790 0.6601 0.4727 0.018 Uiso 1 1 calc R U
C17 C 0.4750(2) 0.78680(10) 0.7847(2) 0.0154(5) Uani 1 1 d . .
H00K H 0.3956 0.7891 0.7215 0.018 Uiso 1 1 calc R U
H00L H 0.4907 0.8271 0.8180 0.018 Uiso 1 1 calc R U
C16 C 0.4503(2) 0.74067(11) 0.86706(19) 0.0158(5) Uani 1 1 d . .
H00I H 0.5264 0.7413 0.9330 0.019 Uiso 1 1 calc R U
H00J H 0.3694 0.7521 0.8869 0.019 Uiso 1 1 calc R U
C8 C 0.9211(2) 0.59325(13) 0.5357(2) 0.0199(5) Uani 1 1 d . .
H00E H 0.9980 0.6171 0.5295 0.024 Uiso 1 1 calc R U
H00F H 0.8921 0.5669 0.4720 0.024 Uiso 1 1 calc R U
C7 C 0.9632(3) 0.55412(13) 0.6395(2) 0.0209(5) Uani 1 1 d . .
H01A H 1.0306 0.5244 0.6333 0.025 Uiso 1 1 calc R U
H01B H 1.0034 0.5800 0.7023 0.025 Uiso 1 1 calc R U
C12 C 0.3367(2) 0.53538(11) 0.64490(19) 0.0155(5) Uani 1 1 d . .
H00O H 0.2796 0.5003 0.6217 0.023 Uiso 1 1 calc R U
H00P H 0.2914 0.5644 0.6788 0.023 Uiso 1 1 calc R U
H00Q H 0.4202 0.5229 0.6966 0.023 Uiso 1 1 calc R U
C11 C 0.2320(3) 0.56944(11) 0.3495(2) 0.0183(5) Uani 1 1 d . .
H013 H 0.2536 0.5351 0.3106 0.027 Uiso 1 1 calc R U
H014 H 0.2330 0.6062 0.3085 0.027 Uiso 1 1 calc R U
H015 H 0.1435 0.5638 0.3589 0.027 Uiso 1 1 calc R U
C15 C 0.4332(2) 0.67639(11) 0.81870(19) 0.0148(5) Uani 1 1 d . .
H00C H 0.3512 0.6747 0.7577 0.018 Uiso 1 1 calc R U
H00D H 0.4238 0.6474 0.8737 0.018 Uiso 1 1 calc R U
C14 C 0.5549(2) 0.65853(10) 0.77921(18) 0.0123(5) Uani 1 1 d . .
H01C H 0.6349 0.6548 0.8416 0.015 Uiso 1 1 calc R U
H01D H 0.5381 0.6191 0.7427 0.015 Uiso 1 1 calc R U
C18 C 0.5968(2) 0.76757(10) 0.74856(19) 0.0140(5) Uani 1 1 d . .
H00X H 0.6090 0.7959 0.6935 0.017 Uiso 1 1 calc R U
H00Y H 0.6776 0.7691 0.8107 0.017 Uiso 1 1 calc R U
C20 C 0.4140(3) 0.82445(11) 0.4626(2) 0.0182(5) Uani 1 1 d . .
H00T H 0.3533 0.8022 0.4948 0.022 Uiso 1 1 calc R U
H00U H 0.3779 0.8221 0.3836 0.022 Uiso 1 1 calc R U
C21 C 0.4214(3) 0.89099(11) 0.4986(2) 0.0229(6) Uani 1 1 d . .
H00G H 0.4459 0.8931 0.5779 0.027 Uiso 1 1 calc R U
H00H H 0.3333 0.9101 0.4695 0.027 Uiso 1 1 calc R U
C22 C 0.5268(3) 0.92539(10) 0.4575(2) 0.0223(6) Uani 1 1 d . .
H01I H 0.4956 0.9282 0.3783 0.027 Uiso 1 1 calc R U
H01J H 0.5368 0.9667 0.4869 0.027 Uiso 1 1 calc R U
C23 C 0.6634(3) 0.89330(11) 0.4918(2) 0.0229(6) Uani 1 1 d . .
H01E H 0.7259 0.9141 0.4595 0.028 Uiso 1 1 calc R U
H01F H 0.7004 0.8952 0.5709 0.028 Uiso 1 1 calc R U
C24 C 0.6498(3) 0.82717(10) 0.4556(2) 0.0183(5) Uani 1 1 d . .
H011 H 0.6234 0.8251 0.3763 0.022 Uiso 1 1 calc R U
H012 H 0.7365 0.8066 0.4833 0.022 Uiso 1 1 calc R U
C27 C 0.4768(2) 0.72000(10) 0.25036(18) 0.0142(5) Uani 1 1 d . .
H018 H 0.4725 0.7586 0.2869 0.017 Uiso 1 1 calc R U
H019 H 0.3873 0.7115 0.2016 0.017 Uiso 1 1 calc R U
C28 C 0.5774(3) 0.72530(11) 0.1841(2) 0.0177(5) Uani 1 1 d . .
H00A H 0.6641 0.7393 0.2311 0.021 Uiso 1 1 calc R U
H00B H 0.5451 0.7553 0.1263 0.021 Uiso 1 1 calc R U
C29 C 0.5957(3) 0.66368(11) 0.1340(2) 0.0193(5) Uani 1 1 d . .
H00M H 0.6660 0.6671 0.0973 0.023 Uiso 1 1 calc R U
H00N H 0.5119 0.6524 0.0797 0.023 Uiso 1 1 calc R U
C30 C 0.6344(3) 0.61387(11) 0.2216(2) 0.0168(5) Uani 1 1 d . .
H00Z H 0.6387 0.5747 0.1869 0.020 Uiso 1 1 calc R U
H010 H 0.7236 0.6226 0.2708 0.020 Uiso 1 1 calc R U
C31 C 0.5318(3) 0.61030(10) 0.28677(19) 0.0154(5) Uani 1 1 d . .
H00R H 0.4451 0.5965 0.2396 0.018 Uiso 1 1 calc R U
H00S H 0.5624 0.5809 0.3459 0.018 Uiso 1 1 calc R U

loop_
_atom_site_aniso_label
_atom_site_aniso_U_11
_atom_site_aniso_U_22
_atom_site_aniso_U_33
_atom_site_aniso_U_23
_atom_site_aniso_U_13
_atom_site_aniso_U_12
Sn1 0.01055(7) 0.00861(6) 0.00983(7) 0.00016(6) 0.00317(5) -0.00136(6)
Cl1 0.0119(3) 0.0132(3) 0.0141(3) -0.0005(2) 0.0040(2) 0.0021(2)
N1 0.0104(10) 0.0112(9) 0.0139(10) 0.0010(8) 0.0052(8) -0.0002(7)
C1 0.0147(11) 0.0087(10) 0.0086(10) 0.0001(8) 0.0059(8) 0.0005(8)
Cl2 0.0186(3) 0.0090(2) 0.0184(3) -0.0018(2) 0.0045(2) 0.0001(2)
N2 0.0114(9) 0.0086(8) 0.0110(9) -0.0003(7) 0.0034(7) -0.0007(7)
C2 0.0077(10) 0.0100(10) 0.0122(11) -0.0019(8) 0.0042(8) -0.0006(8)
C4 0.0108(11) 0.0101(10) 0.0126(11) 0.0013(9) 0.0051(9) -0.0004(8)
N4 0.0197(10) 0.0096(9) 0.0101(9) -0.0008(7) 0.0071(8) -0.0005(7)
C3 0.0113(11) 0.0107(10) 0.0121(11) -0.0014(9) 0.0050(8) -0.0003(8)
N3 0.0149(10) 0.0076(9) 0.0148(10) 0.0004(7) 0.0061(8) 0.0010(7)
C5 0.0127(12) 0.0131(10) 0.0128(11) -0.0013(9) 0.0040(9) 0.0007(8)
C6 0.0162(12) 0.0155(11) 0.0182(12) -0.0006(9) 0.0049(9) 0.0054(9)
C9 0.0137(12) 0.0157(11) 0.0185(12) -0.0016(9) 0.0078(9) -0.0035(9)
C17 0.0187(12) 0.0124(11) 0.0161(11) -0.0030(9) 0.0069(9) -0.0005(9)
C16 0.0172(12) 0.0198(12) 0.0129(11) -0.0034(9) 0.0082(9) -0.0008(9)
C8 0.0130(13) 0.0273(12) 0.0217(13) -0.0025(11) 0.0085(9) 0.0009(9)
C7 0.0140(13) 0.0286(14) 0.0204(13) -0.0031(11) 0.0053(10) 0.0047(10)
C12 0.0181(12) 0.0149(11) 0.0143(11) 0.0024(9) 0.0057(9) -0.0026(9)
C11 0.0181(14) 0.0197(12) 0.0151(12) -0.0034(9) 0.0017(10) 0.0004(9)
C15 0.0164(12) 0.0165(11) 0.0120(11) 0.0015(9) 0.0046(9) -0.0018(9)
C14 0.0151(12) 0.0119(10) 0.0099(10) 0.0022(8) 0.0035(8) -0.0001(8)
C18 0.0186(12) 0.0103(10) 0.0133(11) -0.0036(9) 0.0051(9) -0.0039(8)
C20 0.0170(13) 0.0155(12) 0.0239(13) 0.0010(10) 0.0087(10) 0.0016(9)
C21 0.0281(15) 0.0149(11) 0.0258(14) -0.0033(10) 0.0078(12) 0.0064(10)
C22 0.0344(17) 0.0103(12) 0.0202(15) -0.0015(9) 0.0047(12) 0.0010(9)
C23 0.0262(14) 0.0157(12) 0.0276(14) -0.0008(10) 0.0087(11) -0.0062(10)
C24 0.0196(13) 0.0138(11) 0.0246(13) 0.0002(10) 0.0111(10) -0.0015(9)
C27 0.0194(12) 0.0126(10) 0.0104(11) 0.0018(8) 0.0038(9) -0.0001(8)
C28 0.0222(13) 0.0171(11) 0.0161(11) 0.0024(9) 0.0091(10) -0.0010(10)
C29 0.0253(14) 0.0227(13) 0.0132(11) -0.0002(10) 0.0106(10) -0.0005(10)
C30 0.0225(13) 0.0149(11) 0.0152(11) -0.0022(9) 0.0089(9) 0.0022(9)
C31 0.0245(13) 0.0100(10) 0.0130(11) -0.0014(8) 0.0077(9) -0.0016(9)

loop_
_atom_type_symbol
_atom_type_description
_atom_type_scat_dispersion_real
_atom_type_scat_dispersion_imag
_atom_type_scat_source
C C 0.0033 0.0016 'International Tables Vol C Tables 4.2.6.8 and 6.1.1.4'
H H 0.0000 0.0000 'International Tables Vol C Tables 4.2.6.8 and 6.1.1.4'
N N 0.0061 0.0033 'International Tables Vol C Tables 4.2.6.8 and 6.1.1.4'
Cl Cl 0.1484 0.1585 'International Tables Vol C Tables 4.2.6.8 and 6.1.1.4'
Sn Sn -0.6537 1.4246 'International Tables Vol C Tables 4.2.6.8 and 6.1.1.4'

loop_
_geom_angle_atom_site_label_1
_geom_angle_atom_site_label_2
_geom_angle_atom_site_label_3
_geom_angle
C12 Sn1 C11 119.13(10)
C12 Sn1 C1 119.18(9)
C11 Sn1 C1 121.31(10)
C12 Sn1 Cl2 91.65(7)
C11 Sn1 Cl2 90.31(7)
C1 Sn1 Cl2 94.17(6)
C12 Sn1 Cl1 91.58(7)
C11 Sn1 Cl1 85.93(7)
C1 Sn1 Cl1 86.44(6)
Cl2 Sn1 Cl1 175.91(2)
C1 N1 C5 114.09(19)
C1 N1 C9 115.23(18)
C5 N1 C9 110.28(18)
N1 C1 C4 113.22(19)
N1 C1 C2 117.61(18)
C4 C1 C2 81.53(16)
N1 C1 Sn1 114.06(14)
C4 C1 Sn1 109.65(15)
C2 C1 Sn1 116.20(15)
C2 N2 C14 124.36(19)
C2 N2 C18 121.26(19)
C14 N2 C18 113.64(18)
N2 C2 C3 134.6(2)
N2 C2 C1 132.7(2)
C3 C2 C1 92.74(17)
N2 C2 C4 177.86(19)
C3 C2 C4 44.18(12)
C1 C2 C4 48.68(12)
N4 C4 C3 137.1(2)
N4 C4 C1 128.94(19)
C3 C4 C1 93.92(18)
N4 C4 C2 175.6(2)
C3 C4 C2 44.25(13)
C1 C4 C2 49.79(12)
C4 N4 C27 122.61(19)
C4 N4 C31 122.88(19)
C27 N4 C31 114.41(18)
N3 C3 C4 137.5(2)
N3 C3 C2 130.7(2)
C4 C3 C2 91.57(19)
C3 N3 C20 117.61(19)
C3 N3 C24 117.96(19)
C20 N3 C24 114.65(19)
N1 C5 C6 110.6(2)
N1 C5 H01G 109.5
C6 C5 H01G 109.5
N1 C5 H01H 109.5
C6 C5 H01H 109.5
H01G C5 H01H 108.1
C7 C6 C5 111.2(2)
C7 C6 H00V 109.4
C5 C6 H00V 109.4
C7 C6 H00W 109.4
C5 C6 H00W 109.4
H00V C6 H00W 108.0
N1 C9 C8 110.39(19)
N1 C9 H016 109.6
C8 C9 H016 109.6
N1 C9 H017 109.6
C8 C9 H017 109.6
H016 C9 H017 108.1
C18 C17 C16 109.97(19)
C18 C17 H00K 109.7
C16 C17 H00K 109.7
C18 C17 H00L 109.7
C16 C17 H00L 109.7
H00K C17 H00L 108.2
C15 C16 C17 110.65(19)
C15 C16 H00I 109.5
C17 C16 H00I 109.5
C15 C16 H00J 109.5
C17 C16 H00J 109.5
H00I C16 H00J 108.1
C9 C8 C7 110.3(2)
C9 C8 H00E 109.6
C7 C8 H00E 109.6
C9 C8 H00F 109.6
C7 C8 H00F 109.6
H00E C8 H00F 108.1
C6 C7 C8 110.0(2)
C6 C7 H01A 109.7
C8 C7 H01A 109.7
C6 C7 H01B 109.7
C8 C7 H01B 109.7
H01A C7 H01B 108.2
Sn1 C12 H00O 109.5
Sn1 C12 H00P 109.5
H00O C12 H00P 109.5
Sn1 C12 H00Q 109.5
H00O C12 H00Q 109.5
H00P C12 H00Q 109.5
Sn1 C11 H013 109.5
Sn1 C11 H014 109.5
H013 C11 H014 109.5
Sn1 C11 H015 109.5
H013 C11 H015 109.5
H014 C11 H015 109.5
C16 C15 C14 110.97(19)
C16 C15 H00C 109.4
C14 C15 H00C 109.4
C16 C15 H00D 109.4
C14 C15 H00D 109.4
H00C C15 H00D 108.0
N2 C14 C15 110.61(18)
N2 C14 H01C 109.5
C15 C14 H01C 109.5
N2 C14 H01D 109.5
C15 C14 H01D 109.5
H01C C14 H01D 108.1
N2 C18 C17 110.99(19)
N2 C18 H00X 109.4
C17 C18 H00X 109.4
N2 C18 H00Y 109.4
C17 C18 H00Y 109.4
H00X C18 H00Y 108.0
N3 C20 C21 110.4(2)
N3 C20 H00T 109.6
C21 C20 H00T 109.6
N3 C20 H00U 109.6
C21 C20 H00U 109.6
H00T C20 H00U 108.1
C20 C21 C22 110.3(2)
C20 C21 H00G 109.6
C22 C21 H00G 109.6
C20 C21 H00H 109.6
C22 C21 H00H 109.6
H00G C21 H00H 108.1
C23 C22 C21 111.3(2)
C23 C22 H01I 109.4
C21 C22 H01I 109.4
C23 C22 H01J 109.4
C21 C22 H01J 109.4
H01I C22 H01J 108.0
C24 C23 C22 110.9(2)
C24 C23 H01E 109.5
C22 C23 H01E 109.5
C24 C23 H01F 109.5
C22 C23 H01F 109.5
H01E C23 H01F 108.1
N3 C24 C23 110.0(2)
N3 C24 H011 109.7
C23 C24 H011 109.7
N3 C24 H012 109.7
C23 C24 H012 109.7
H011 C24 H012 108.2
N4 C27 C28 111.1(2)
N4 C27 H018 109.4
C28 C27 H018 109.4
N4 C27 H019 109.4
C28 C27 H019 109.4
H018 C27 H019 108.0
C27 C28 C29 110.6(2)
C27 C28 H00A 109.5
C29 C28 H00A 109.5
C27 C28 H00B 109.5
C29 C28 H00B 109.5
H00A C28 H00B 108.1
C28 C29 C30 111.1(2)
C28 C29 H00M 109.4
C30 C29 H00M 109.4
C28 C29 H00N 109.4
C30 C29 H00N 109.4
H00M C29 H00N 108.0
C31 C30 C29 111.0(2)
C31 C30 H00Z 109.4
C29 C30 H00Z 109.4
C31 C30 H010 109.4
C29 C30 H010 109.4
H00Z C30 H010 108.0
N4 C31 C30 109.9(2)
N4 C31 H00R 109.7
C30 C31 H00R 109.7
N4 C31 H00S 109.7
C30 C31 H00S 109.7
H00R C31 H00S 108.2

loop_
_geom_bond_atom_site_label_1
_geom_bond_atom_site_label_2
_geom_bond_distance
Sn1 C12 2.132(2)
Sn1 C11 2.138(3)
Sn1 C1 2.237(2)
Sn1 Cl2 2.5587(8)
Sn1 Cl1 2.6145(8)
N1 C1 1.452(3)
N1 C5 1.466(3)
N1 C9 1.470(3)
C1 C4 1.533(3)
C1 C2 1.559(3)
N2 C2 1.308(3)
N2 C14 1.475(3)
N2 C18 1.478(3)
C2 C3 1.409(3)
C2 C4 2.019(3)
C4 N4 1.313(3)
C4 C3 1.407(3)
N4 C27 1.468(3)
N4 C31 1.477(3)
C3 N3 1.405(3)
N3 C20 1.457(3)
N3 C24 1.459(3)
C5 C6 1.523(3)
C5 H01G 0.9700
C5 H01H 0.9700
C6 C7 1.516(4)
C6 H00V 0.9700
C6 H00W 0.9700
C9 C8 1.520(3)
C9 H016 0.9700
C9 H017 0.9700
C17 C18 1.514(4)
C17 C16 1.528(3)
C17 H00K 0.9700
C17 H00L 0.9700
C16 C15 1.523(3)
C16 H00I 0.9700
C16 H00J 0.9700
C8 C7 1.529(4)
C8 H00E 0.9700
C8 H00F 0.9700
C7 H01A 0.9700
C7 H01B 0.9700
C12 H00O 0.9600
C12 H00P 0.9600
C12 H00Q 0.9600
C11 H013 0.9600
C11 H014 0.9600
C11 H015 0.9600
C15 C14 1.528(3)
C15 H00C 0.9700
C15 H00D 0.9700
C14 H01C 0.9700
C14 H01D 0.9700
C18 H00X 0.9700
C18 H00Y 0.9700
C20 C21 1.519(3)
C20 H00T 0.9700
C20 H00U 0.9700
C21 C22 1.530(4)
C21 H00G 0.9700
C21 H00H 0.9700
C22 C23 1.519(4)
C22 H01I 0.9700
C22 H01J 0.9700
C23 C24 1.511(3)
C23 H01E 0.9700
C23 H01F 0.9700
C24 H011 0.9700
C24 H012 0.9700
C27 C28 1.517(3)
C27 H018 0.9700
C27 H019 0.9700
C28 C29 1.524(3)
C28 H00A 0.9700
C28 H00B 0.9700
C29 C30 1.528(3)
C29 H00M 0.9700
C29 H00N 0.9700
C30 C31 1.521(3)
C30 H00Z 0.9700
C30 H010 0.9700
C31 H00R 0.9700
C31 H00S 0.9700
